data_1570145
loop_
_publ_author_name
'Lai, Hanjian'
'Chen, Hui'
'Chen, Zi-Yi'
'Lang, Yongwen'
'Zhu, Yulin'
'Zhang, Shi-Tong'
'Lai, Xue'
'Tan, Pu'
'Zhang, Yuanzhu'
'Yang, Bing'
'Li, Gang'
'He, Feng'

_publ_section_title
;
 Exploring the significance of packing modes and 3D framework sizes and
 utilizing three chlorine-mediated acceptors and the &#x201C;like
 dissolves like&#x201D; approach for achieving an efficiency over 19%
;
_journal_issue 12
_journal_name_full 'Energy &amp; Environmental Science'
_journal_page_first 5944
_journal_page_last 5955
_journal_paper_doi 10.1039/D3EE01690K
_journal_volume 16
_journal_year 2023
_chemical_formula_moiety 'C98 H56 Cl4 N4 O2 S4, 2(C7 H8)'
_chemical_formula_sum 'C112 H72 Cl4 N4 O2 S4'
_chemical_formula_weight 1775.86
_space_group_crystal_system monoclinic
_space_group_IT_number 14
_space_group_name_Hall '-P 2ybc'
_space_group_name_H-M_alt 'P 1 21/c 1'
_atom_sites_solution_hydrogens geom
_audit_creation_date 2023-07-28
_audit_creation_method
;
Olex2 1.2
(compiled 2018.05.29 svn.r3508 for OlexSys, GUI svn.r5506)
;
_audit_update_record
;
2023-07-30 deposited with the CCDC.	2023-10-17 downloaded from the CCDC.
;
_cell_angle_alpha 90
_cell_angle_beta 97.543(8)
_cell_angle_gamma 90
_cell_formula_units_Z 2
_cell_length_a 8.7351(7)
_cell_length_b 19.5191(17)
_cell_length_c 26.799(2)
_cell_measurement_reflns_used 1889
_cell_measurement_temperature 150(2)
_cell_measurement_theta_max 48.689
_cell_measurement_theta_min 2.804
_cell_volume 4529.7(6)
_computing_cell_refinement 'SAINT V8.40A (?, 2016)'
_computing_data_collection APEX3
_computing_data_reduction 'SAINT V8.40A (?, 2016)'
_computing_molecular_graphics 'Olex2 (Dolomanov et al., 2009)'
_computing_publication_material 'Olex2 (Dolomanov et al., 2009)'
_computing_structure_refinement 'ShelXL (Sheldrick, 2015)'
_computing_structure_solution 'SHELXT 2018/2 (Sheldrick, 2018)'
_diffrn_ambient_temperature 150.00(10)
_diffrn_measured_fraction_theta_full 1.000
_diffrn_measured_fraction_theta_max 1.000
_diffrn_measurement_device_type 'Bruker D8 venture'
_diffrn_measurement_method '\w scans'
_diffrn_radiation_type CuK\a
_diffrn_radiation_wavelength 1.54184
_diffrn_reflns_av_R_equivalents 0.1441
_diffrn_reflns_av_unetI/netI 0.1439
_diffrn_reflns_Laue_measured_fraction_full 1.000
_diffrn_reflns_Laue_measured_fraction_max 1.000
_diffrn_reflns_limit_h_max 8
_diffrn_reflns_limit_h_min -8
_diffrn_reflns_limit_k_max 19
_diffrn_reflns_limit_k_min -11
_diffrn_reflns_limit_l_max 25
_diffrn_reflns_limit_l_min -26
_diffrn_reflns_number 18103
_diffrn_reflns_point_group_measured_fraction_full 1.000
_diffrn_reflns_point_group_measured_fraction_max 1.000
_diffrn_reflns_theta_full 50.495
_diffrn_reflns_theta_max 50.495
_diffrn_reflns_theta_min 2.809
_exptl_absorpt_coefficient_mu 2.420
_exptl_absorpt_correction_T_max 0.7932
_exptl_absorpt_correction_T_min 0.5663
_exptl_absorpt_correction_type multi-scan
_exptl_crystal_colour 'dark brown'
_exptl_crystal_density_diffrn 1.302
_exptl_crystal_description block
_exptl_crystal_F_000 1612
_exptl_crystal_size_max 0.2
_exptl_crystal_size_mid 0.1
_exptl_crystal_size_min 0.1
_refine_diff_density_max 1.056
_refine_diff_density_min -0.811
_refine_diff_density_rms 0.157
_refine_ls_extinction_method none
_refine_ls_goodness_of_fit_ref 0.867
_refine_ls_hydrogen_treatment constr
_refine_ls_matrix_type full
_refine_ls_number_parameters 458
_refine_ls_number_reflns 4759
_refine_ls_number_restraints 395
_refine_ls_restrained_S_all 0.843
_refine_ls_R_factor_all 0.3004
_refine_ls_R_factor_gt 0.1620
_refine_ls_shift/su_max 0.000
_refine_ls_shift/su_mean 0.000
_refine_ls_structure_factor_coef Fsqd
_refine_ls_weighting_details 'w=1/[\s^2^(Fo^2^)+(0.0400P)^2^+200.0000P] where P=(Fo^2^+2Fc^2^)/3'
_refine_ls_weighting_scheme calc
_refine_ls_wR_factor_gt 0.3196
_refine_ls_wR_factor_ref 0.4253
_reflns_Friedel_coverage 0.000
_reflns_number_gt 1664
_reflns_number_total 4759
_reflns_threshold_expression 'I > 2\s(I)'
_cod_data_source_file d3ee01690k2.cif
_cod_data_source_block itic_4cl_sq
_cod_depositor_comments 'Adding full bibliography for 1570145--1570149.cif.'
_cod_original_cell_volume 4529.7(7)
_cod_database_code 1570145
_shelx_shelxl_version_number 2017/1
_shelx_space_group_comment
;
The symmetry employed for this shelxl refinement is uniquely defined
by the following loop, which should always be used as a source of
symmetry information in preference to the above space-group names.
They are only intended as comments.
;
_shelx_estimated_absorpt_t_max 0.794
_shelx_estimated_absorpt_t_min 0.643
_olex2_refinement_description
;
1. Fixed Uiso
 At 1.2 times of:
  All C(H) groups, All C(H,H) groups
 At 1.5 times of:
  All C(H,H,H) groups
2. Restrained distances
 C37-C47 = C47-C46
 1.54 with sigma of 0.01
 C37-C46
 2.45 with sigma of 0.01
 C33-C38 = C38-C45
 1.54 with sigma of 0.01
 C25-C10
 1.4 with sigma of 0.02
 C45-C99
 1.54 with sigma of 0.02
3. Rigid bond restraints
 C37, C47, C46
 with sigma for 1-2 distances of 0.01 and sigma for 1-3 distances of 0.02
 C38, C45
 with sigma for 1-2 distances of 0.01 and sigma for 1-3 distances of 0.01
4. Uiso/Uaniso restraints and constraints
Cl2 \\sim S1 \\sim C2 \\sim C35 \\sim C1 \\sim C24 \\sim C12 \\sim C19 \\sim
C21 \\sim C23 \\sim S2 \\sim C10 \\sim C4 \\sim C9 \\sim C29 \\sim C22 \\sim
C11 \\sim C25 \\sim C3 \\sim C5 \\sim C28 \\sim C30 \\sim C34 \\sim C17 \\sim
C26 \\sim O005 \\sim C18 \\sim C8 \\sim C6 \\sim C27 \\sim C31 \\sim C16 \\sim
C20 \\sim C36 \\sim C13 \\sim C7 \\sim C32 \\sim C15 \\sim N1 \\sim N2 \\sim
C14 \\sim C37 \\sim C33 \\sim Cl1 \\sim C47 \\sim C38 \\sim C46 \\sim C45:
within 2A with sigma of 0.04 and sigma for terminal atoms of 0.04
C44 \\sim C39 \\sim C40 \\sim C41 \\sim C42 \\sim C43: within 2A with sigma of
0.02 and sigma for terminal atoms of 0.04
C33 \\sim C38 \\sim C45: within 2A with sigma of 0.01 and sigma for terminal
atoms of 0.02
Uanis(C37) \\sim Ueq, Uanis(C47) \\sim Ueq, Uanis(C46) \\sim Ueq: with sigma of
0.01 and sigma for terminal atoms of 0.02
Uanis(C99) \\sim Ueq: with sigma of 0.01 and sigma for terminal atoms of 0.02
5.a Secondary CH2 refined with riding coordinates:
 C33(H33A,H33B), C37(H37A,H37B), C38(H38A,H38B), C45(H45A,H45B), C47(H47A,H47B)
5.b Aromatic/amide H refined with riding coordinates:
 C3(H3), C5(H5), C6(H6), C8(H8), C13(H13), C16(H16), C19(H19), C27(H27),
 C28(H28), C30(H30), C31(H31), C39(H39), C40(H40), C42(H42), C43(H43), C44(H44)
5.c Fitted hexagon refined as free rotating group:
 C3(C4,C5,C6,C7,C8), C13(C14,C15,C16,C17,C18), C27(C28,C29,C30,C31,C32),
 C39(C40,C41,C42,C43,C44)
5.d Idealised Me refined as rotating group:
 C48(H48A,H48B,H48C)
;
_platon_squeeze_void_probe_radius 1.20
_olex2_submission_special_instructions 'No special instructions were received'

loop_
_space_group_symop_operation_xyz
'x, y, z'
'-x, y+1/2, -z+1/2'
'-x, -y, -z'
'x, -y-1/2, z-1/2'

loop_
_atom_site_label
_atom_site_type_symbol
_atom_site_fract_x
_atom_site_fract_y
_atom_site_fract_z
_atom_site_U_iso_or_equiv
_atom_site_adp_type
_atom_site_occupancy
_atom_site_site_symmetry_order
_atom_site_calc_flag
_atom_site_refinement_flags_posn
_atom_site_refinement_flags_adp
_atom_site_refinement_flags_occupancy
_atom_site_disorder_assembly
_atom_site_disorder_group
S1 S 0.1150(6) 0.7286(3) 0.4962(2) 0.0856(19) Uani 1 1 d . U . . .
Cl1 Cl -0.4990(6) 0.3409(3) 0.5157(3) 0.101(2) Uani 1 1 d . U . . .
S2 S 0.3206(7) 0.8473(3) 0.3928(2) 0.095(2) Uani 1 1 d . U . . .
Cl2 Cl -0.4502(7) 0.4392(4) 0.6092(3) 0.107(2) Uani 1 1 d . U . . .
O005 O -0.0797(17) 0.6375(8) 0.5296(7) 0.101(5) Uani 1 1 d . U . . .
C1 C 0.296(2) 0.8470(12) 0.4894(9) 0.079(6) Uani 1 1 d . U . . .
C2 C 0.220(2) 0.7913(11) 0.4705(9) 0.075(6) Uani 1 1 d . U . . .
C3 C 0.2432(12) 0.9101(7) 0.6211(5) 0.074(6) Uani 1 1 d . U . . .
H3 H 0.340557 0.897920 0.638938 0.089 Uiso 1 1 calc R . . . .
C4 C 0.2182(14) 0.9047(7) 0.5689(5) 0.076(6) Uani 1 1 d G U . . .
C5 C 0.0757(16) 0.9225(7) 0.5428(4) 0.078(6) Uani 1 1 d G U . . .
H5 H 0.058613 0.918847 0.507123 0.094 Uiso 1 1 calc R . . . .
C6 C -0.0418(12) 0.9458(7) 0.5688(6) 0.090(7) Uani 1 1 d G U . . .
H6 H -0.139130 0.957983 0.550900 0.108 Uiso 1 1 calc R . . . .
C7 C -0.0168(14) 0.9512(8) 0.6209(6) 0.097(7) Uani 1 1 d G U . . .
C8 C 0.1257(17) 0.9334(8) 0.6471(4) 0.087(7) Uani 1 1 d G U . . .
H8 H 0.142810 0.937057 0.682716 0.104 Uiso 1 1 calc R . . . .
C9 C 0.432(2) 0.9466(12) 0.5250(9) 0.076(6) Uani 1 1 d . U . . .
C10 C -0.078(2) 0.5816(11) 0.4507(8) 0.070(6) Uani 1 1 d D U . . .
C11 C -0.142(2) 0.5146(12) 0.4304(9) 0.078(6) Uani 1 1 d . U . . .
C12 C 0.151(2) 0.7270(12) 0.3989(8) 0.075(6) Uani 1 1 d . U . . .
C13 C -0.2803(15) 0.5169(8) 0.5523(5) 0.076(6) Uani 1 1 d . U . . .
H13 H -0.266058 0.548026 0.579773 0.091 Uiso 1 1 calc R . . . .
C14 C -0.3692(15) 0.4583(9) 0.5552(5) 0.108(7) Uani 1 1 d G U . . .
C15 C -0.3901(14) 0.4128(6) 0.5151(7) 0.090(6) Uani 1 1 d G U . . .
C16 C -0.3221(15) 0.4258(7) 0.4720(5) 0.087(7) Uani 1 1 d G U . . .
H16 H -0.336344 0.394613 0.444494 0.104 Uiso 1 1 calc R . . . .
C17 C -0.2332(14) 0.4843(8) 0.4690(4) 0.065(5) Uani 1 1 d G U . . .
C18 C -0.2123(13) 0.5299(6) 0.5092(6) 0.065(5) Uani 1 1 d G U . . .
C19 C 0.003(2) 0.6271(11) 0.4259(8) 0.077(6) Uani 1 1 d . U . . .
H19 H 0.008953 0.611807 0.392569 0.093 Uiso 1 1 calc R . . . .
N1 N 0.050(3) 0.5211(12) 0.3224(8) 0.113(8) Uani 1 1 d . U . . .
C20 C -0.020(3) 0.5100(14) 0.3514(10) 0.090(7) Uani 1 1 d . U . . .
C21 C 0.356(2) 0.8820(10) 0.5402(9) 0.079(6) Uani 1 1 d . U . . .
C22 C 0.438(2) 0.9448(11) 0.4705(10) 0.084(6) Uani 1 1 d . U . . .
C23 C 0.360(2) 0.8840(13) 0.4539(9) 0.089(6) Uani 1 1 d . U . . .
C24 C 0.219(2) 0.7817(12) 0.4202(10) 0.084(6) Uani 1 1 d . U . . .
C25 C -0.117(2) 0.5908(14) 0.5012(9) 0.089(7) Uani 1 1 d D U . . .
C26 C -0.119(2) 0.4839(14) 0.3859(10) 0.090(7) Uani 1 1 d . U . . .
C27 C 0.7311(11) 0.7877(8) 0.5876(6) 0.088(7) Uani 1 1 d . U . . .
H27 H 0.837502 0.790460 0.583684 0.105 Uiso 1 1 calc R . . . .
C28 C 0.6277(16) 0.8356(7) 0.5643(5) 0.085(6) Uani 1 1 d G U . . .
H28 H 0.663353 0.871157 0.544562 0.102 Uiso 1 1 calc R . . . .
C29 C 0.4721(14) 0.8316(6) 0.5701(5) 0.081(6) Uani 1 1 d G U . . .
C30 C 0.4199(11) 0.7796(7) 0.5990(6) 0.083(6) Uani 1 1 d G U . . .
H30 H 0.313546 0.776815 0.602906 0.100 Uiso 1 1 calc R . . . .
C31 C 0.5234(17) 0.7316(7) 0.6222(5) 0.083(6) Uani 1 1 d G U . . .
H31 H 0.487692 0.696118 0.642028 0.100 Uiso 1 1 calc R . . . .
C32 C 0.6790(15) 0.7357(7) 0.6165(6) 0.098(7) Uani 1 1 d G U . . .
C33 C 0.803(3) 0.6900(13) 0.6458(8) 0.118(7) Uani 1 1 d D U . . .
H33A H 0.884097 0.679622 0.624350 0.142 Uiso 1 1 calc R . . . .
H33B H 0.755670 0.646098 0.654300 0.142 Uiso 1 1 calc R . . . .
C34 C 0.509(2) 0.9999(13) 0.4453(9) 0.084(7) Uani 1 1 d . U . . .
N2 N -0.225(3) 0.3619(13) 0.3661(10) 0.128(8) Uani 1 1 d . U . . .
C35 C 0.079(2) 0.6883(13) 0.4346(9) 0.093(7) Uani 1 1 d . U . . .
C36 C -0.179(3) 0.4161(17) 0.3742(12) 0.113(8) Uani 1 1 d . U . . .
C37 C -0.157(3) 0.9783(15) 0.6538(10) 0.139(9) Uani 1 1 d D U . . .
H37A H -0.127787 1.025120 0.665562 0.167 Uiso 1 1 calc R . . . .
H37B H -0.251390 0.983313 0.629045 0.167 Uiso 1 1 calc R . . . .
C38 C 0.876(3) 0.7255(13) 0.6946(8) 0.130(7) Uani 1 1 d D U . . .
H38A H 0.929234 0.768006 0.686090 0.156 Uiso 1 1 calc R . . . .
H38B H 0.794876 0.738088 0.715293 0.156 Uiso 1 1 calc R . . . .
C39 C -0.2138(19) 0.8358(12) 0.4381(5) 0.130(8) Uani 1 1 d . U . . .
H39 H -0.193988 0.840707 0.473679 0.156 Uiso 1 1 calc R . . . .
C40 C -0.261(2) 0.7729(10) 0.4171(8) 0.116(7) Uani 1 1 d G U . . .
H40 H -0.272728 0.734792 0.438281 0.140 Uiso 1 1 calc R . . . .
C41 C -0.2896(19) 0.7658(8) 0.3651(8) 0.117(7) Uani 1 1 d G U . . .
C42 C -0.272(2) 0.8216(11) 0.3342(5) 0.125(7) Uani 1 1 d G U . . .
H42 H -0.291654 0.816702 0.298633 0.151 Uiso 1 1 calc R . . . .
C43 C -0.225(2) 0.8845(9) 0.3552(8) 0.137(8) Uani 1 1 d G U . . .
H43 H -0.212915 0.922617 0.334030 0.164 Uiso 1 1 calc R . . . .
C44 C -0.1960(19) 0.8916(9) 0.4072(8) 0.128(8) Uani 1 1 d G U . . .
H44 H -0.164081 0.934620 0.421553 0.154 Uiso 1 1 calc R . . . .
C45 C 0.993(3) 0.6771(14) 0.7245(9) 0.140(7) Uani 1 1 d D U . . .
H45A H 0.938832 0.636661 0.735865 0.168 Uiso 1 1 calc R . . . .
H45B H 1.069008 0.660909 0.702685 0.168 Uiso 1 1 calc R . . . .
C46 C -0.335(3) 0.9851(19) 0.7184(11) 0.181(11) Uani 1 1 d D U . . .
C47 C -0.208(4) 0.9409(14) 0.6990(12) 0.181(10) Uani 1 1 d D U . . .
H47A H -0.119095 0.935238 0.725741 0.217 Uiso 1 1 calc R . . . .
H47B H -0.248964 0.894997 0.688914 0.217 Uiso 1 1 calc R . . . .
C48 C -0.331(4) 0.7035(14) 0.3388(12) 0.166(14) Uani 1 1 d . . . . .
H48A H -0.239808 0.683775 0.326682 0.249 Uiso 1 1 calc GR . . . .
H48B H -0.410025 0.713061 0.310133 0.249 Uiso 1 1 calc GR . . . .
H48C H -0.372374 0.671084 0.361577 0.249 Uiso 1 1 calc GR . . . .
C99 C 1.077(4) 0.7150(18) 0.7702(13) 0.178(14) Uani 1 1 d D U . . .

loop_
_atom_site_aniso_label
_atom_site_aniso_U_11
_atom_site_aniso_U_22
_atom_site_aniso_U_33
_atom_site_aniso_U_23
_atom_site_aniso_U_13
_atom_site_aniso_U_12
S1 0.059(3) 0.087(4) 0.104(5) 0.002(4) -0.015(3) -0.012(3)
Cl1 0.070(4) 0.075(4) 0.152(6) 0.009(4) -0.006(4) -0.013(3)
S2 0.078(4) 0.105(5) 0.097(5) -0.003(4) -0.011(3) -0.022(4)
Cl2 0.082(4) 0.119(5) 0.115(5) 0.009(4) 0.003(4) -0.006(4)
O005 0.078(10) 0.089(12) 0.128(14) -0.004(10) -0.020(9) -0.022(9)
C1 0.053(11) 0.085(14) 0.096(15) 0.005(12) -0.006(11) -0.030(11)
C2 0.062(11) 0.065(13) 0.094(14) 0.007(12) -0.013(12) -0.017(10)
C3 0.062(12) 0.065(13) 0.091(15) -0.007(12) -0.003(12) 0.007(11)
C4 0.062(12) 0.052(12) 0.104(15) -0.009(11) -0.024(12) -0.002(10)
C5 0.064(13) 0.078(14) 0.083(15) -0.003(12) -0.026(11) -0.015(11)
C6 0.048(12) 0.095(16) 0.120(18) 0.013(14) -0.014(13) -0.018(12)
C7 0.076(13) 0.099(15) 0.107(16) -0.013(14) -0.018(13) -0.003(12)
C8 0.069(13) 0.110(16) 0.077(15) -0.021(13) -0.006(12) 0.000(13)
C9 0.046(11) 0.081(15) 0.096(16) -0.005(13) -0.006(11) -0.010(11)
C10 0.040(10) 0.072(13) 0.095(15) 0.016(12) -0.005(10) -0.008(10)
C11 0.040(10) 0.097(15) 0.094(15) -0.004(13) 0.002(11) 0.002(11)
C12 0.059(12) 0.084(15) 0.084(15) 0.003(12) 0.020(11) -0.008(12)
C13 0.043(11) 0.083(15) 0.098(16) -0.047(13) -0.006(11) 0.014(10)
C14 0.063(13) 0.115(17) 0.143(18) -0.005(15) 0.006(14) 0.022(13)
C15 0.045(11) 0.106(16) 0.122(17) 0.013(14) 0.030(12) 0.027(11)
C16 0.036(11) 0.097(16) 0.123(18) -0.021(14) -0.005(11) 0.012(11)
C17 0.040(10) 0.093(14) 0.061(12) -0.012(11) 0.002(9) -0.017(10)
C18 0.037(10) 0.091(14) 0.069(13) -0.013(11) 0.015(9) 0.009(10)
C19 0.052(12) 0.085(15) 0.089(15) -0.012(13) -0.011(11) 0.005(11)
N1 0.135(19) 0.126(17) 0.085(17) -0.043(14) 0.036(13) -0.002(15)
C20 0.082(17) 0.115(18) 0.071(18) -0.034(15) 0.003(13) 0.006(14)
C21 0.057(11) 0.063(12) 0.108(14) -0.001(11) -0.021(11) -0.012(10)
C22 0.061(12) 0.071(14) 0.110(16) -0.022(13) -0.025(12) -0.006(11)
C23 0.046(11) 0.119(16) 0.096(15) 0.010(13) -0.019(11) -0.029(12)
C24 0.074(13) 0.075(14) 0.095(15) 0.026(13) -0.015(12) -0.030(11)
C25 0.039(11) 0.105(16) 0.120(17) 0.000(15) -0.001(12) -0.017(12)
C26 0.057(13) 0.099(16) 0.109(17) 0.003(15) -0.002(13) -0.006(12)
C27 0.048(12) 0.106(17) 0.107(17) 0.004(14) 0.002(11) 0.008(12)
C28 0.060(12) 0.065(13) 0.123(17) 0.006(12) -0.018(12) -0.012(11)
C29 0.066(12) 0.068(13) 0.100(15) -0.014(12) -0.026(11) -0.007(11)
C30 0.068(13) 0.059(14) 0.117(17) 0.003(12) -0.009(12) -0.011(11)
C31 0.083(14) 0.069(14) 0.091(15) 0.005(12) -0.015(12) 0.003(12)
C32 0.062(12) 0.100(16) 0.123(17) 0.004(14) -0.016(12) -0.002(13)
C33 0.085(12) 0.157(17) 0.105(15) 0.021(13) -0.018(11) 0.020(12)
C34 0.046(12) 0.086(16) 0.115(18) -0.005(15) -0.009(12) -0.015(11)
N2 0.130(18) 0.111(19) 0.145(19) 0.017(17) 0.022(15) -0.033(16)
C35 0.042(11) 0.113(16) 0.111(16) -0.012(14) -0.033(11) -0.010(12)
C36 0.087(16) 0.11(2) 0.15(2) 0.044(19) 0.028(15) -0.003(16)
C37 0.124(11) 0.140(12) 0.151(11) -0.008(9) 0.006(8) 0.022(9)
C38 0.100(12) 0.171(17) 0.112(14) 0.023(12) -0.016(10) 0.023(12)
C39 0.115(14) 0.139(17) 0.135(16) 0.005(14) 0.015(13) 0.023(15)
C40 0.106(13) 0.109(15) 0.135(16) 0.027(15) 0.022(14) 0.018(13)
C41 0.110(14) 0.102(15) 0.139(16) -0.006(14) 0.023(14) 0.004(13)
C42 0.128(14) 0.113(16) 0.134(16) -0.010(14) 0.015(14) -0.006(14)
C43 0.140(15) 0.129(16) 0.140(17) -0.005(15) 0.013(15) -0.004(14)
C44 0.124(14) 0.130(16) 0.131(17) -0.021(14) 0.019(15) 0.004(14)
C45 0.112(14) 0.177(18) 0.120(15) 0.021(14) -0.019(12) 0.022(13)
C46 0.157(17) 0.209(19) 0.173(18) -0.020(15) 0.004(13) 0.033(14)
C47 0.182(13) 0.180(13) 0.180(13) -0.001(9) 0.026(9) 0.014(9)
C48 0.16(3) 0.10(2) 0.22(4) 0.07(2) -0.02(3) -0.02(2)
C99 0.165(19) 0.16(2) 0.20(2) -0.037(17) -0.011(16) -0.054(16)

loop_
_atom_type_symbol
_atom_type_description
_atom_type_scat_dispersion_real
_atom_type_scat_dispersion_imag
_atom_type_scat_source
C C 0.0181 0.0091 'International Tables Vol C Tables 4.2.6.8 and 6.1.1.4'
H H 0.0000 0.0000 'International Tables Vol C Tables 4.2.6.8 and 6.1.1.4'
Cl Cl 0.3639 0.7018 'International Tables Vol C Tables 4.2.6.8 and 6.1.1.4'
N N 0.0311 0.0180 'International Tables Vol C Tables 4.2.6.8 and 6.1.1.4'
O O 0.0492 0.0322 'International Tables Vol C Tables 4.2.6.8 and 6.1.1.4'
S S 0.3331 0.5567 'International Tables Vol C Tables 4.2.6.8 and 6.1.1.4'

loop_
_geom_angle_atom_site_label_1
_geom_angle_atom_site_label_2
_geom_angle_atom_site_label_3
_geom_angle
_geom_angle_site_symmetry_1
_geom_angle_site_symmetry_3
_geom_angle_publ_flag
C2 S1 C35 88.9(12) . . ?
C24 S2 C23 87.5(12) . . ?
C2 C1 C21 142(2) . . ?
C2 C1 C23 113(2) . . ?
C23 C1 C21 104.8(18) . . ?
C1 C2 S1 133(2) . . ?
C1 C2 C24 115(2) . . ?
C24 C2 S1 111.3(16) . . ?
C4 C3 H3 120.0 . . ?
C4 C3 C8 120.0 . . ?
C8 C3 H3 120.0 . . ?
C3 C4 C5 120.0 . . ?
C3 C4 C21 118.9(12) . . ?
C5 C4 C21 121.1(12) . . ?
C4 C5 H5 120.0 . . ?
C6 C5 C4 120.0 . . ?
C6 C5 H5 120.0 . . ?
C5 C6 H6 120.0 . . ?
C5 C6 C7 120.0 . . ?
C7 C6 H6 120.0 . . ?
C6 C7 C37 121.3(14) . . ?
C8 C7 C6 120.0 . . ?
C8 C7 C37 118.7(14) . . ?
C3 C8 H8 120.0 . . ?
C7 C8 C3 120.0 . . ?
C7 C8 H8 120.0 . . ?
C22 C9 C21 109(2) . . ?
C34 C9 C21 129(2) 3_676 . ?
C34 C9 C22 123(2) 3_676 . ?
C19 C10 C11 126(2) . . ?
C19 C10 C25 125(2) . . ?
C25 C10 C11 109(2) . . ?
C10 C11 C17 107.3(18) . . ?
C26 C11 C10 127(2) . . ?
C26 C11 C17 125(2) . . ?
C24 C12 C35 111(2) . . ?
C14 C13 H13 120.0 . . ?
C14 C13 C18 120.0 . . ?
C18 C13 H13 120.0 . . ?
C13 C14 Cl2 121.1(11) . . ?
C13 C14 C15 120.0 . . ?
C15 C14 Cl2 118.8(11) . . ?
C14 C15 Cl1 122.5(11) . . ?
C14 C15 C16 120.0 . . ?
C16 C15 Cl1 117.5(11) . . ?
C15 C16 H16 120.0 . . ?
C17 C16 C15 120.0 . . ?
C17 C16 H16 120.0 . . ?
C16 C17 C11 135.3(14) . . ?
C18 C17 C11 104.7(14) . . ?
C18 C17 C16 120.0 . . ?
C13 C18 C25 125.2(14) . . ?
C17 C18 C13 120.0 . . ?
C17 C18 C25 114.8(14) . . ?
C10 C19 H19 110.4 . . ?
C10 C19 C35 139(2) . . ?
C35 C19 H19 110.4 . . ?
N1 C20 C26 170(3) . . ?
C1 C21 C4 111.1(15) . . ?
C1 C21 C29 107.1(16) . . ?
C9 C21 C1 104.0(19) . . ?
C9 C21 C4 106.9(16) . . ?
C9 C21 C29 112.7(15) . . ?
C29 C21 C4 114.5(16) . . ?
C23 C22 C9 105(2) . . ?
C23 C22 C34 134(2) . . ?
C34 C22 C9 121.1(19) . . ?
C1 C23 S2 112.3(17) . . ?
C1 C23 C22 117(2) . . ?
C22 C23 S2 131(2) . . ?
C2 C24 S2 111.9(17) . . ?
C12 C24 S2 129(2) . . ?
C12 C24 C2 119(2) . . ?
O005 C25 C10 128(2) . . ?
O005 C25 C18 129(2) . . ?
C10 C25 C18 103.9(19) . . ?
C11 C26 C20 125(2) . . ?
C11 C26 C36 120(3) . . ?
C20 C26 C36 115(3) . . ?
C28 C27 H27 120.0 . . ?
C28 C27 C32 120.0 . . ?
C32 C27 H27 120.0 . . ?
C27 C28 H28 120.0 . . ?
C29 C28 C27 120.0 . . ?
C29 C28 H28 120.0 . . ?
C28 C29 C21 119.2(13) . . ?
C28 C29 C30 120.0 . . ?
C30 C29 C21 120.6(12) . . ?
C29 C30 H30 120.0 . . ?
C31 C30 C29 120.0 . . ?
C31 C30 H30 120.0 . . ?
C30 C31 H31 120.0 . . ?
C30 C31 C32 120.0 . . ?
C32 C31 H31 120.0 . . ?
C27 C32 C33 116.6(15) . . ?
C31 C32 C27 120.0 . . ?
C31 C32 C33 123.0(15) . . ?
C32 C33 H33A 109.4 . . ?
C32 C33 H33B 109.4 . . ?
C32 C33 C38 110.9(18) . . ?
H33A C33 H33B 108.0 . . ?
C38 C33 H33A 109.4 . . ?
C38 C33 H33B 109.4 . . ?
C9 C34 C22 116(2) 3_676 . ?
C12 C35 S1 109.9(17) . . ?
C19 C35 S1 124(2) . . ?
C19 C35 C12 126(2) . . ?
N2 C36 C26 178(3) . . ?
C7 C37 H37A 106.1 . . ?
C7 C37 H37B 106.1 . . ?
H37A C37 H37B 106.3 . . ?
C47 C37 C7 125(2) . . ?
C47 C37 H37A 106.1 . . ?
C47 C37 H37B 106.1 . . ?
C33 C38 H38A 109.7 . . ?
C33 C38 H38B 109.7 . . ?
H38A C38 H38B 108.2 . . ?
C45 C38 C33 109.8(18) . . ?
C45 C38 H38A 109.7 . . ?
C45 C38 H38B 109.7 . . ?
C40 C39 H39 120.0 . . ?
C40 C39 C44 120.0 . . ?
C44 C39 H39 120.0 . . ?
C39 C40 H40 120.0 . . ?
C39 C40 C41 120.0 . . ?
C41 C40 H40 120.0 . . ?
C40 C41 C48 126(2) . . ?
C42 C41 C40 120.0 . . ?
C42 C41 C48 114(2) . . ?
C41 C42 H42 120.0 . . ?
C41 C42 C43 120.0 . . ?
C43 C42 H42 120.0 . . ?
C42 C43 H43 120.0 . . ?
C42 C43 C44 120.0 . . ?
C44 C43 H43 120.0 . . ?
C39 C44 H44 120.0 . . ?
C43 C44 C39 120.0 . . ?
C43 C44 H44 120.0 . . ?
C38 C45 H45A 109.8 . . ?
C38 C45 H45B 109.8 . . ?
H45A C45 H45B 108.2 . . ?
C99 C45 C38 110(2) . . ?
C99 C45 H45A 109.8 . . ?
C99 C45 H45B 109.8 . . ?
C37 C47 C46 107.1(10) . . ?
C37 C47 H47A 110.3 . . ?
C37 C47 H47B 110.3 . . ?
C46 C47 H47A 110.3 . . ?
C46 C47 H47B 110.3 . . ?
H47A C47 H47B 108.6 . . ?
C41 C48 H48A 109.5 . . ?
C41 C48 H48B 109.5 . . ?
C41 C48 H48C 109.5 . . ?
H48A C48 H48B 109.5 . . ?
H48A C48 H48C 109.5 . . ?
H48B C48 H48C 109.5 . . ?

loop_
_geom_bond_atom_site_label_1
_geom_bond_atom_site_label_2
_geom_bond_distance
_geom_bond_site_symmetry_2
_geom_bond_publ_flag
S1 C2 1.73(2) . ?
S1 C35 1.82(2) . ?
Cl1 C15 1.696(12) . ?
S2 C23 1.78(2) . ?
S2 C24 1.77(2) . ?
Cl2 C14 1.731(12) . ?
O005 C25 1.20(2) . ?
C1 C2 1.34(3) . ?
C1 C21 1.55(3) . ?
C1 C23 1.37(3) . ?
C2 C24 1.36(3) . ?
C3 H3 0.9500 . ?
C3 C4 1.3900 . ?
C3 C8 1.3900 . ?
C4 C5 1.3900 . ?
C4 C21 1.58(2) . ?
C5 H5 0.9500 . ?
C5 C6 1.3900 . ?
C6 H6 0.9500 . ?
C6 C7 1.3900 . ?
C7 C8 1.3900 . ?
C7 C37 1.69(2) . ?
C8 H8 0.9500 . ?
C9 C21 1.51(3) . ?
C9 C22 1.47(3) . ?
C9 C34 1.37(3) 3_676 ?
C10 C11 1.49(3) . ?
C10 C19 1.36(3) . ?
C10 C25 1.446(17) . ?
C11 C17 1.51(2) . ?
C11 C26 1.37(3) . ?
C12 C24 1.32(3) . ?
C12 C35 1.43(3) . ?
C13 H13 0.9500 . ?
C13 C14 1.3900 . ?
C13 C18 1.3900 . ?
C14 C15 1.3900 . ?
C15 C16 1.3900 . ?
C16 H16 0.9500 . ?
C16 C17 1.3900 . ?
C17 C18 1.3900 . ?
C18 C25 1.48(3) . ?
C19 H19 0.9500 . ?
C19 C35 1.37(3) . ?
N1 C20 1.07(3) . ?
C20 C26 1.44(3) . ?
C21 C29 1.56(2) . ?
C22 C23 1.41(3) . ?
C22 C34 1.45(3) . ?
C26 C36 1.44(4) . ?
C27 H27 0.9500 . ?
C27 C28 1.3900 . ?
C27 C32 1.3900 . ?
C28 H28 0.9500 . ?
C28 C29 1.3900 . ?
C29 C30 1.3900 . ?
C30 H30 0.9500 . ?
C30 C31 1.3900 . ?
C31 H31 0.9500 . ?
C31 C32 1.3900 . ?
C32 C33 1.54(2) . ?
C33 H33A 0.9900 . ?
C33 H33B 0.9900 . ?
C33 C38 1.543(10) . ?
N2 C36 1.14(3) . ?
C37 H37A 0.9900 . ?
C37 H37B 0.9900 . ?
C37 C47 1.529(10) . ?
C38 H38A 0.9900 . ?
C38 H38B 0.9900 . ?
C38 C45 1.537(10) . ?
C39 H39 0.9500 . ?
C39 C40 1.3900 . ?
C39 C44 1.3900 . ?
C40 H40 0.9500 . ?
C40 C41 1.3900 . ?
C41 C42 1.3900 . ?
C41 C48 1.43(3) . ?
C42 H42 0.9500 . ?
C42 C43 1.3900 . ?
C43 H43 0.9500 . ?
C43 C44 1.3900 . ?
C44 H44 0.9500 . ?
C45 H45A 0.9900 . ?
C45 H45B 0.9900 . ?
C45 C99 1.534(18) . ?
C46 C47 1.545(10) . ?
C47 H47A 0.9900 . ?
C47 H47B 0.9900 . ?
C48 H48A 0.9800 . ?
C48 H48B 0.9800 . ?
C48 H48C 0.9800 . ?

loop_
_platon_squeeze_void_nr
_platon_squeeze_void_average_x
_platon_squeeze_void_average_y
_platon_squeeze_void_average_z
_platon_squeeze_void_volume
_platon_squeeze_void_count_electrons
_platon_squeeze_void_content
1 -0.500 0.129 0.250 369 66 '2 C7H8'
2 -0.500 0.355 0.750 369 67 '2 C7H8'
